data_4512373
loop_
_publ_author_name
'Shi, Chao'
'Wei, Bin'
'Zhang, Wen'

_publ_section_title
;
 Toward Understanding the Origin of Structural Phase Transition in
 Guanidinium Pyridinium 1,5-Naphthalenedisulfonate
;
_journal_issue 12
_journal_name_full 'Crystal Growth &amp; Design'
_journal_page_first 6570
_journal_paper_doi 10.1021/cg5014895
_journal_volume 14
_journal_year 2014
_chemical_formula_moiety 'C10 H6 O6 S2, C6 H14 N, C H6 N3'
_chemical_formula_sum 'C17 H26 N4 O6 S2'
_chemical_formula_weight 446.54
_chemical_name_systematic
; 
 ? 
;
_space_group_IT_number 14
_symmetry_cell_setting monoclinic
_symmetry_space_group_name_Hall '-P 2yn'
_symmetry_space_group_name_H-M 'P 1 21/n 1'
_atom_sites_solution_hydrogens geom
_atom_sites_solution_primary direct
_atom_sites_solution_secondary difmap
_audit_creation_method SHELXL-97
_cell_angle_alpha 90.00
_cell_angle_beta 112.11(3)
_cell_angle_gamma 90.00
_cell_formula_units_Z 4
_cell_length_a 14.229(3)
_cell_length_b 8.7979(18)
_cell_length_c 18.222(4)
_cell_measurement_reflns_used 3638
_cell_measurement_temperature 293(2)
_cell_measurement_theta_max 27.5
_cell_measurement_theta_min 3.0
_cell_volume 2113.4(9)
_computing_cell_refinement CrystalClear
_computing_data_collection 'CrystalClear (Rigaku, 2005)'
_computing_data_reduction CrystalClear
_computing_molecular_graphics SHELXTL
_computing_publication_material SHELXTL
_computing_structure_refinement SHELXTL
_computing_structure_solution 'SHELXTL (Sheldrick, 2008)'
_diffrn_ambient_temperature 293(2)
_diffrn_measured_fraction_theta_full 0.995
_diffrn_measured_fraction_theta_max 0.995
_diffrn_measurement_device_type 'Rigaku, SCXmini'
_diffrn_measurement_method '\w scans'
_diffrn_radiation_monochromator graphite
_diffrn_radiation_source 'fine-focus sealed tube'
_diffrn_radiation_type MoK\a
_diffrn_radiation_wavelength 0.71073
_diffrn_reflns_av_R_equivalents 0.0904
_diffrn_reflns_av_sigmaI/netI 0.0749
_diffrn_reflns_limit_h_max 18
_diffrn_reflns_limit_h_min -18
_diffrn_reflns_limit_k_max 11
_diffrn_reflns_limit_k_min -11
_diffrn_reflns_limit_l_max 23
_diffrn_reflns_limit_l_min -23
_diffrn_reflns_number 21256
_diffrn_reflns_theta_full 27.47
_diffrn_reflns_theta_max 27.47
_diffrn_reflns_theta_min 3.09
_diffrn_standards_decay_% 0
_diffrn_standards_interval_count 150
_diffrn_standards_interval_time 9
_exptl_absorpt_coefficient_mu 0.293
_exptl_absorpt_correction_T_max 0.525
_exptl_absorpt_correction_T_min 0.520
_exptl_absorpt_correction_type multi-scan
_exptl_absorpt_process_details 'CrystalClear (Rigaku, 2005)'
_exptl_crystal_colour Colorless
_exptl_crystal_density_diffrn 1.403
_exptl_crystal_density_method 'not measured'
_exptl_crystal_description block
_exptl_crystal_F_000 944
_exptl_crystal_size_max 0.20
_exptl_crystal_size_mid 0.20
_exptl_crystal_size_min 0.20
_refine_diff_density_max 0.433
_refine_diff_density_min -0.472
_refine_diff_density_rms 0.080
_refine_ls_extinction_method none
_refine_ls_goodness_of_fit_ref 1.082
_refine_ls_hydrogen_treatment constr
_refine_ls_matrix_type full
_refine_ls_number_parameters 263
_refine_ls_number_reflns 4827
_refine_ls_number_restraints 0
_refine_ls_restrained_S_all 1.082
_refine_ls_R_factor_all 0.1101
_refine_ls_R_factor_gt 0.0667
_refine_ls_shift/su_max 0.002
_refine_ls_shift/su_mean 0.000
_refine_ls_structure_factor_coef Fsqd
_refine_ls_weighting_details 'calc w=1/[\s^2^(Fo^2^)+(0.0478P)^2^+1.8720P] where P=(Fo^2^+2Fc^2^)/3'
_refine_ls_weighting_scheme calc
_refine_ls_wR_factor_gt 0.1352
_refine_ls_wR_factor_ref 0.1539
_reflns_number_gt 3147
_reflns_number_total 4827
_reflns_threshold_expression >2sigma(I)
_cod_data_source_file cg5014895_si_002.cif
_cod_data_source_block 12MP
_cod_depositor_comments
;
The following automatic conversions were performed:

'_symmetry_cell_setting' value 'Monoclinic' changed to 'monoclinic'
according to
/home/saulius/struct/COD-crude-data--automatic-downloads/rss-feeds/ACS/lib/dictionaries/cif_core.dic
dictionary named 'cif_core.dic' version 2.4.2 from
2011-04-26.

'_refine_ls_hydrogen_treatment' value 'CONSTR' changed
to 'constr' according to
/home/saulius/struct/COD-crude-data--automatic-downloads/rss-feeds/ACS/lib/dictionaries/cif_core.dic
dictionary named 'cif_core.dic' version 2.4.2 from 2011-04-26.

Automatic conversion script
Id: cif_fix_values 2935 2014-11-11 08:27:57Z andrius 

 Adding full bibliography for 4512336--4512373.cif.
;
_cod_original_cell_volume 2113.5(7)
_cod_original_sg_symbol_H-M 'P 21/n'
_cod_database_code 4512373

loop_
_symmetry_equiv_pos_as_xyz
'x, y, z'
'-x+1/2, y+1/2, -z+1/2'
'-x, -y, -z'
'x-1/2, -y-1/2, z-1/2'

loop_
_atom_site_label
_atom_site_type_symbol
_atom_site_fract_x
_atom_site_fract_y
_atom_site_fract_z
_atom_site_U_iso_or_equiv
_atom_site_adp_type
_atom_site_occupancy
_atom_site_symmetry_multiplicity
_atom_site_calc_flag
_atom_site_refinement_flags
C18 C 0.3350(6) 0.6756(8) -0.0056(6) 0.191(5) Uani 1 1 d .
H18A H 0.4067 0.6937 0.0126 0.287 Uiso 1 1 calc R
H18B H 0.3067 0.6757 -0.0625 0.287 Uiso 1 1 calc R
H18C H 0.3229 0.5788 0.0135 0.287 Uiso 1 1 calc R
C7 C 0.0787(3) 0.3777(4) -0.0897(2) 0.0378(8) Uani 1 1 d .
H7 H 0.0949 0.3441 -0.1319 0.045 Uiso 1 1 calc R
S1 S 0.20049(6) 0.32378(10) 0.14792(5) 0.0325(2) Uani 1 1 d .
C8 C 0.1393(2) 0.3349(4) -0.01211(19) 0.0332(7) Uani 1 1 d .
H8 H 0.1954 0.2728 -0.0034 0.040 Uiso 1 1 calc R
C10 C 0.0309(2) 0.4785(3) 0.03993(16) 0.0252(6) Uani 1 1 d .
O5 O 0.24642(19) 0.4613(3) 0.19142(15) 0.0512(7) Uani 1 1 d .
O4 O 0.27466(17) 0.2245(3) 0.13482(14) 0.0428(6) Uani 1 1 d .
C9 C 0.1170(2) 0.3833(3) 0.05130(18) 0.0275(7) Uani 1 1 d .
O6 O 0.13820(18) 0.2460(3) 0.18394(14) 0.0472(6) Uani 1 1 d .
C11 C 0.0042(2) 0.5313(4) 0.10374(18) 0.0326(7) Uani 1 1 d .
H11 H 0.0437 0.5033 0.1554 0.039 Uiso 1 1 calc R
S2 S 0.59810(6) 1.02174(9) 0.20578(5) 0.0338(2) Uani 1 1 d .
O2 O 0.65248(18) 0.9002(3) 0.25917(14) 0.0437(6) Uani 1 1 d .
C4 C 0.6226(2) 0.8215(4) 0.1007(2) 0.0369(8) Uani 1 1 d .
H4 H 0.6656 0.7719 0.1459 0.044 Uiso 1 1 calc R
O1 O 0.66147(19) 1.1567(3) 0.21439(15) 0.0493(7) Uani 1 1 d .
C6 C 0.5473(2) 0.5086(4) 0.25224(19) 0.0327(7) Uani 1 1 d .
C3 C 0.5733(2) 0.9521(3) 0.10762(19) 0.0305(7) Uani 1 1 d .
C2 C 0.5063(2) 1.0306(3) 0.03793(18) 0.0292(7) Uani 1 1 d .
O3 O 0.50038(17) 1.0560(3) 0.21064(14) 0.0453(6) Uani 1 1 d .
N2 N 0.4780(2) 0.4011(4) 0.23918(18) 0.0481(8) Uani 1 1 d .
H2A H 0.4899 0.3108 0.2268 0.058 Uiso 1 1 calc R
H2B H 0.4209 0.4214 0.2431 0.058 Uiso 1 1 calc R
C1 C 0.4541(3) 1.1665(4) 0.0417(2) 0.0363(8) Uani 1 1 d .
H1 H 0.4626 1.2074 0.0909 0.044 Uiso 1 1 calc R
N3 N 0.5296(2) 0.6482(3) 0.27170(17) 0.0448(8) Uani 1 1 d .
H3A H 0.5751 0.7175 0.2803 0.054 Uiso 1 1 calc R
H3B H 0.4727 0.6691 0.2757 0.054 Uiso 1 1 calc R
C5 C 0.6080(3) 0.7624(4) 0.0250(2) 0.0404(8) Uani 1 1 d .
H5 H 0.6414 0.6739 0.0209 0.049 Uiso 1 1 calc R
N1 N 0.6352(2) 0.4786(4) 0.2464(2) 0.0513(8) Uani 1 1 d .
H1A H 0.6477 0.3886 0.2340 0.062 Uiso 1 1 calc R
H1B H 0.6800 0.5491 0.2550 0.062 Uiso 1 1 calc R
N4 N 0.2725(3) 0.9028(4) 0.14671(19) 0.0688(12) Uani 1 1 d .
H4A H 0.2867 0.9975 0.1353 0.083 Uiso 1 1 calc R
H4B H 0.2971 0.8926 0.1998 0.083 Uiso 1 1 calc R
C17 C 0.2852(4) 0.8005(5) 0.0253(3) 0.0662(13) Uani 1 1 d .
H17 H 0.3042 0.8993 0.0103 0.079 Uiso 1 1 calc R
C16 C 0.1727(4) 0.7859(5) -0.0102(2) 0.0694(14) Uani 1 1 d .
H16A H 0.1536 0.6827 -0.0031 0.083 Uiso 1 1 calc R
H16B H 0.1490 0.8060 -0.0666 0.083 Uiso 1 1 calc R
C15 C 0.1218(3) 0.8958(5) 0.0277(4) 0.101(2) Uani 1 1 d .
H15A H 0.1326 0.9990 0.0138 0.121 Uiso 1 1 calc R
H15B H 0.0494 0.8767 0.0067 0.121 Uiso 1 1 calc R
C14 C 0.1619(4) 0.8808(6) 0.1153(4) 0.098(2) Uani 1 1 d .
H14A H 0.1306 0.9563 0.1376 0.118 Uiso 1 1 calc R
H14B H 0.1459 0.7809 0.1298 0.118 Uiso 1 1 calc R
C12 C 0.3221(3) 0.7921(5) 0.1128(3) 0.0715(15) Uani 1 1 d .
H12A H 0.3101 0.6905 0.1281 0.086 Uiso 1 1 calc R
H12B H 0.3947 0.8099 0.1347 0.086 Uiso 1 1 calc R

loop_
_atom_site_aniso_label
_atom_site_aniso_U_11
_atom_site_aniso_U_22
_atom_site_aniso_U_33
_atom_site_aniso_U_23
_atom_site_aniso_U_13
_atom_site_aniso_U_12
C18 0.176(7) 0.112(5) 0.394(14) -0.137(7) 0.232(9) -0.076(5)
C7 0.043(2) 0.044(2) 0.0318(18) -0.0047(15) 0.0209(16) 0.0032(16)
S1 0.0261(4) 0.0395(5) 0.0291(4) 0.0030(4) 0.0072(3) 0.0011(3)
C8 0.0292(17) 0.0369(18) 0.0370(18) 0.0030(15) 0.0163(15) 0.0046(14)
C10 0.0236(15) 0.0284(16) 0.0238(15) -0.0002(13) 0.0092(12) -0.0027(12)
O5 0.0432(15) 0.0494(15) 0.0461(15) -0.0131(12) -0.0003(12) -0.0046(12)
O4 0.0316(13) 0.0502(15) 0.0439(14) 0.0055(12) 0.0112(11) 0.0109(11)
C9 0.0242(15) 0.0300(16) 0.0289(16) 0.0011(13) 0.0108(13) -0.0030(13)
O6 0.0393(14) 0.0608(16) 0.0440(14) 0.0234(12) 0.0185(12) 0.0054(12)
C11 0.0352(18) 0.0392(18) 0.0229(15) 0.0007(14) 0.0104(14) -0.0008(15)
S2 0.0323(4) 0.0361(5) 0.0330(4) -0.0032(4) 0.0124(4) -0.0005(4)
O2 0.0459(14) 0.0440(14) 0.0371(13) 0.0042(11) 0.0110(11) 0.0041(11)
C4 0.0345(18) 0.0370(18) 0.0393(19) 0.0059(15) 0.0141(15) 0.0067(15)
O1 0.0544(16) 0.0375(14) 0.0555(16) -0.0080(12) 0.0202(13) -0.0099(12)
C6 0.0272(17) 0.0372(18) 0.0329(18) 0.0035(14) 0.0104(14) 0.0042(14)
C3 0.0288(17) 0.0312(17) 0.0356(17) -0.0020(14) 0.0168(14) -0.0015(14)
C2 0.0289(16) 0.0263(16) 0.0374(17) -0.0010(14) 0.0181(14) -0.0001(13)
O3 0.0357(13) 0.0671(17) 0.0383(13) -0.0050(12) 0.0197(11) 0.0077(12)
N2 0.0324(16) 0.0523(19) 0.059(2) -0.0043(16) 0.0168(15) -0.0059(14)
C1 0.0418(19) 0.0351(18) 0.0364(19) -0.0055(15) 0.0196(16) 0.0035(15)
N3 0.0369(16) 0.0405(17) 0.058(2) -0.0003(15) 0.0188(15) 0.0051(13)
C5 0.045(2) 0.0353(19) 0.046(2) -0.0032(16) 0.0218(17) 0.0121(16)
N1 0.0341(17) 0.0449(18) 0.078(2) -0.0066(17) 0.0251(17) 0.0016(14)
N4 0.104(3) 0.065(2) 0.0331(18) -0.0080(17) 0.021(2) -0.045(2)
C17 0.077(3) 0.049(2) 0.095(4) -0.023(2) 0.058(3) -0.028(2)
C16 0.085(3) 0.067(3) 0.038(2) -0.004(2) 0.003(2) -0.025(3)
C15 0.040(3) 0.049(3) 0.165(6) 0.003(3) -0.016(3) 0.008(2)
C14 0.092(4) 0.085(4) 0.153(6) -0.055(4) 0.086(4) -0.031(3)
C12 0.042(2) 0.047(2) 0.095(4) 0.014(3) -0.009(2) -0.009(2)

loop_
_atom_type_symbol
_atom_type_description
_atom_type_scat_dispersion_real
_atom_type_scat_dispersion_imag
_atom_type_scat_source
C C 0.0033 0.0016 'International Tables Vol C Tables 4.2.6.8 and 6.1.1.4'
H H 0.0000 0.0000 'International Tables Vol C Tables 4.2.6.8 and 6.1.1.4'
N N 0.0061 0.0033 'International Tables Vol C Tables 4.2.6.8 and 6.1.1.4'
O O 0.0106 0.0060 'International Tables Vol C Tables 4.2.6.8 and 6.1.1.4'
S S 0.1246 0.1234 'International Tables Vol C Tables 4.2.6.8 and 6.1.1.4'

loop_
_geom_angle_atom_site_label_1
_geom_angle_atom_site_label_2
_geom_angle_atom_site_label_3
_geom_angle
_geom_angle_site_symmetry_1
_geom_angle_site_symmetry_3
C17 C18 H18A 109.5 . .
C17 C18 H18B 109.5 . .
H18A C18 H18B 109.5 . .
C17 C18 H18C 109.5 . .
H18A C18 H18C 109.5 . .
H18B C18 H18C 109.5 . .
C11 C7 C8 120.4(3) 3_565 .
C11 C7 H7 119.8 3_565 .
C8 C7 H7 119.8 . .
O6 S1 O4 113.15(15) . .
O6 S1 O5 111.65(16) . .
O4 S1 O5 112.45(15) . .
O6 S1 C9 106.78(14) . .
O4 S1 C9 105.53(14) . .
O5 S1 C9 106.69(14) . .
C9 C8 C7 121.0(3) . .
C9 C8 H8 119.5 . .
C7 C8 H8 119.5 . .
C11 C10 C9 123.1(3) . .
C11 C10 C10 119.3(3) . 3_565
C9 C10 C10 117.6(3) . 3_565
C8 C9 C10 121.0(3) . .
C8 C9 S1 117.2(2) . .
C10 C9 S1 121.9(2) . .
C7 C11 C10 120.8(3) 3_565 .
C7 C11 H11 119.6 3_565 .
C10 C11 H11 119.6 . .
O2 S2 O3 112.98(15) . .
O2 S2 O1 111.91(15) . .
O3 S2 O1 112.90(15) . .
O2 S2 C3 105.69(15) . .
O3 S2 C3 107.26(15) . .
O1 S2 C3 105.42(15) . .
C3 C4 C5 120.2(3) . .
C3 C4 H4 119.9 . .
C5 C4 H4 119.9 . .
N1 C6 N2 120.5(3) . .
N1 C6 N3 119.1(3) . .
N2 C6 N3 120.4(3) . .
C4 C3 C2 120.6(3) . .
C4 C3 S2 117.4(2) . .
C2 C3 S2 122.0(2) . .
C1 C2 C2 119.0(4) . 3_675
C1 C2 C3 122.9(3) . .
C2 C2 C3 118.1(3) 3_675 .
C6 N2 H2A 120.0 . .
C6 N2 H2B 120.0 . .
H2A N2 H2B 120.0 . .
C5 C1 C2 121.3(3) 3_675 .
C5 C1 H1 119.4 3_675 .
C2 C1 H1 119.4 . .
C6 N3 H3A 120.0 . .
C6 N3 H3B 120.0 . .
H3A N3 H3B 120.0 . .
C1 C5 C4 120.8(3) 3_675 .
C1 C5 H5 119.6 3_675 .
C4 C5 H5 119.6 . .
C6 N1 H1A 120.0 . .
C6 N1 H1B 120.0 . .
H1A N1 H1B 120.0 . .
C12 N4 C14 111.2(3) . .
C12 N4 H4A 109.4 . .
C14 N4 H4A 109.4 . .
C12 N4 H4B 109.4 . .
C14 N4 H4B 109.4 . .
H4A N4 H4B 108.0 . .
C12 C17 C16 110.5(4) . .
C12 C17 C18 109.6(6) . .
C16 C17 C18 110.5(4) . .
C12 C17 H17 108.7 . .
C16 C17 H17 108.7 . .
C18 C17 H17 108.7 . .
C17 C16 C15 111.5(3) . .
C17 C16 H16A 109.3 . .
C15 C16 H16A 109.3 . .
C17 C16 H16B 109.3 . .
C15 C16 H16B 109.3 . .
H16A C16 H16B 108.0 . .
C14 C15 C16 112.1(4) . .
C14 C15 H15A 109.2 . .
C16 C15 H15A 109.2 . .
C14 C15 H15B 109.2 . .
C16 C15 H15B 109.2 . .
H15A C15 H15B 107.9 . .
N4 C14 C15 109.2(4) . .
N4 C14 H14A 109.8 . .
C15 C14 H14A 109.8 . .
N4 C14 H14B 109.8 . .
C15 C14 H14B 109.8 . .
H14A C14 H14B 108.3 . .
N4 C12 C17 112.8(4) . .
N4 C12 H12A 109.0 . .
C17 C12 H12A 109.0 . .
N4 C12 H12B 109.0 . .
C17 C12 H12B 109.0 . .
H12A C12 H12B 107.8 . .

loop_
_geom_bond_atom_site_label_1
_geom_bond_atom_site_label_2
_geom_bond_distance
_geom_bond_site_symmetry_2
C18 C17 1.525(7) .
C18 H18A 0.9600 .
C18 H18B 0.9600 .
C18 H18C 0.9600 .
C7 C11 1.367(4) 3_565
C7 C8 1.403(5) .
C7 H7 0.9300 .
S1 O6 1.457(2) .
S1 O4 1.457(2) .
S1 O5 1.459(2) .
S1 C9 1.792(3) .
C8 C9 1.376(4) .
C8 H8 0.9300 .
C10 C11 1.430(4) .
C10 C9 1.433(4) .
C10 C10 1.439(6) 3_565
C11 C7 1.367(4) 3_565
C11 H11 0.9300 .
S2 O2 1.457(2) .
S2 O3 1.458(2) .
S2 O1 1.463(2) .
S2 C3 1.796(3) .
C4 C3 1.377(4) .
C4 C5 1.414(5) .
C4 H4 0.9300 .
C6 N1 1.321(4) .
C6 N2 1.322(4) .
C6 N3 1.328(4) .
C3 C2 1.444(4) .
C2 C1 1.424(4) .
C2 C2 1.430(6) 3_675
N2 H2A 0.8600 .
N2 H2B 0.8600 .
C1 C5 1.357(5) 3_675
C1 H1 0.9300 .
N3 H3A 0.8600 .
N3 H3B 0.8600 .
C5 C1 1.357(5) 3_675
C5 H5 0.9300 .
N1 H1A 0.8600 .
N1 H1B 0.8600 .
N4 C12 1.468(6) .
N4 C14 1.471(6) .
N4 H4A 0.9000 .
N4 H4B 0.9000 .
C17 C12 1.482(6) .
C17 C16 1.490(6) .
C17 H17 0.9800 .
C16 C15 1.519(7) .
C16 H16A 0.9700 .
C16 H16B 0.9700 .
C15 C14 1.485(8) .
C15 H15A 0.9700 .
C15 H15B 0.9700 .
C14 H14A 0.9700 .
C14 H14B 0.9700 .
C12 H12A 0.9700 .
C12 H12B 0.9700 .

loop_
_geom_hbond_atom_site_label_D
_geom_hbond_atom_site_label_H
_geom_hbond_atom_site_label_A
_geom_hbond_distance_DH
_geom_hbond_distance_HA
_geom_hbond_distance_DA
_geom_hbond_angle_DHA
_geom_hbond_site_symmetry_A
N2 H2B O5 0.86 2.33 3.120(4) 153.5 .
N3 H3A O2 0.86 2.06 2.885(4) 159.4 .
N2 H2A O3 0.86 2.27 3.116(4) 166.9 1_545
N3 H3B O6 0.86 2.09 2.924(4) 163.7 2
N1 H1A O1 0.86 2.09 2.943(4) 169.8 1_545
N1 H1B O1 0.86 2.31 3.127(4) 158.0 2_645
N4 H4A O4 0.90 2.00 2.840(4) 153.8 1_565
N4 H4B O6 0.90 2.35 3.176(4) 152.1 2
N4 H4B O5 0.90 2.37 3.104(4) 139.1 2
